data_4304571
loop_
_publ_author_name
'Marcello Gennari'
'Matteo Tegoni'
'Maurizio Lanfranchi'
'Maria Angela Pellinghelli'
'Marco Giannetto'
'Luciano Marchi\`o'

_publ_section_title
;
CuI Complexes with N,N',S,S' Scorpionate Ligands: Evidence for
Dimer-Monomer Equilibria
;
_journal_name_full 'Inorganic Chemistry'
_journal_page_first 2223
_journal_page_last 2232
_journal_paper_doi 10.1021/ic702108x
_journal_volume 47
_journal_year 2008
_chemical_formula_moiety 'C42 H50 Cu2 N6 O2 S4 2+, B2 F8 2-'
_chemical_formula_sum 'C42 H50 B2 Cu2 F8 N6 O2 S4'
_chemical_formula_weight 1099.82
_chemical_name_systematic
;
 ?
;
_space_group_IT_number 14
_symmetry_cell_setting monoclinic
_symmetry_space_group_name_Hall '-P 2ybc'
_symmetry_space_group_name_H-M 'P 1 21/c 1'
_atom_sites_solution_hydrogens geom
_atom_sites_solution_primary direct
_atom_sites_solution_secondary difmap
_audit_creation_method SHELXL-97
_cell_angle_alpha 90.00
_cell_angle_beta 91.14(2)
_cell_angle_gamma 90.00
_cell_formula_units_Z 4
_cell_length_a 11.899(6)
_cell_length_b 21.022(7)
_cell_length_c 19.541(7)
_cell_measurement_reflns_used 8619
_cell_measurement_temperature 293(2)
_cell_measurement_theta_max 26.00
_cell_measurement_theta_min 1.71
_cell_volume 4887(3)
_computing_cell_refinement Saint
_computing_data_collection Smart
_computing_data_reduction Saint
_computing_molecular_graphics 'Ortep3 for windows'
_computing_structure_refinement 'SHELXL-97 (Sheldrick, 1997)'
_computing_structure_solution Sir97
_diffrn_ambient_temperature 293(2)
_diffrn_measured_fraction_theta_full 0.999
_diffrn_measured_fraction_theta_max 0.999
_diffrn_measurement_device_type 'Bruker Smart 1000 area detector'
_diffrn_measurement_method 'Theta & omega scan'
_diffrn_radiation_monochromator graphite
_diffrn_radiation_source 'fine-focus sealed tube'
_diffrn_radiation_type MoK\a
_diffrn_radiation_wavelength 0.71073
_diffrn_reflns_av_R_equivalents 0.1101
_diffrn_reflns_av_sigmaI/netI 0.1529
_diffrn_reflns_limit_h_max 14
_diffrn_reflns_limit_h_min -14
_diffrn_reflns_limit_k_max 25
_diffrn_reflns_limit_k_min -25
_diffrn_reflns_limit_l_max 23
_diffrn_reflns_limit_l_min -24
_diffrn_reflns_number 49816
_diffrn_reflns_theta_full 26.00
_diffrn_reflns_theta_max 26.00
_diffrn_reflns_theta_min 1.71
_diffrn_standards_decay_% 0
_exptl_absorpt_coefficient_mu 1.114
_exptl_absorpt_correction_T_max 1.000
_exptl_absorpt_correction_T_min 0.762
_exptl_absorpt_correction_type multi-scan
_exptl_absorpt_process_details SADABS
_exptl_crystal_colour colorless
_exptl_crystal_density_diffrn 1.495
_exptl_crystal_density_method 'not measured'
_exptl_crystal_description block
_exptl_crystal_F_000 2256
_exptl_crystal_size_max 0.25
_exptl_crystal_size_mid 0.20
_exptl_crystal_size_min 0.15
_refine_diff_density_max 1.336
_refine_diff_density_min -0.704
_refine_diff_density_rms 0.069
_refine_ls_extinction_method none
_refine_ls_goodness_of_fit_ref 0.996
_refine_ls_hydrogen_treatment constr
_refine_ls_matrix_type full
_refine_ls_number_parameters 611
_refine_ls_number_reflns 9588
_refine_ls_number_restraints 30
_refine_ls_restrained_S_all 1.009
_refine_ls_R_factor_all 0.1561
_refine_ls_R_factor_gt 0.0597
_refine_ls_shift/su_max 0.001
_refine_ls_shift/su_mean 0.000
_refine_ls_structure_factor_coef Fsqd
_refine_ls_weighting_details 'calc w=1/[\s^2^(Fo^2^)+(0.0210P)^2^+0.0000P] where P=(Fo^2^+2Fc^2^)/3'
_refine_ls_weighting_scheme calc
_refine_ls_wR_factor_gt 0.0816
_refine_ls_wR_factor_ref 0.0927
_reflns_number_gt 4067
_reflns_number_total 9588
_reflns_threshold_expression >2sigma(I)
_cod_data_source_file ic702108x-file001_2.cif
_cod_data_source_block ppp17
_cod_depositor_comments
;
The following automatic conversions were performed:
'_symmetry_cell_setting' value 'Monoclinic' changed to 'monoclinic'
according to '/home/saulius/struct/CIF-dictionaries/cif_core.dic'
dictionary named 'cif_core.dic' version 2.4.1 from 2010-06-29.

Automatic conversion script
Id: cif_fix_enum 1527 2010-12-29 10:47:43Z saulius 
;
_cod_database_code 4304571

loop_
_symmetry_equiv_pos_as_xyz
'x, y, z'
'-x, y+1/2, -z+1/2'
'-x, -y, -z'
'x, -y-1/2, z-1/2'

loop_
_atom_site_label
_atom_site_type_symbol
_atom_site_fract_x
_atom_site_fract_y
_atom_site_fract_z
_atom_site_U_iso_or_equiv
_atom_site_adp_type
_atom_site_occupancy
_atom_site_symmetry_multiplicity
_atom_site_calc_flag
_atom_site_refinement_flags
_atom_site_disorder_assembly
_atom_site_disorder_group
Cu2 Cu 0.52243(5) 0.12156(3) 0.20243(3) 0.0450(2) Uani 1 1 d . . .
Cu1 Cu 0.87866(5) 0.26435(3) 0.18450(3) 0.0483(2) Uani 1 1 d . . .
S12 S 0.68901(11) 0.08811(6) 0.16507(6) 0.0412(4) Uani 1 1 d . . .
S15 S 0.71651(12) 0.30453(6) 0.22245(7) 0.0479(4) Uani 1 1 d . . .
S14 S 0.39444(12) 0.03976(6) 0.20837(7) 0.0497(4) Uani 1 1 d . . .
S11 S 0.97907(14) 0.32058(7) 0.10278(8) 0.0697(5) Uani 1 1 d . . .
C23 C 1.0207(4) 0.1244(3) 0.3247(3) 0.0403(13) Uani 1 1 d . . .
O13 O 1.1141(4) 0.1358(2) 0.4320(2) 0.0819(13) Uani 1 1 d . . .
N11 N 0.9286(3) 0.1330(2) 0.1427(2) 0.0373(11) Uani 1 1 d . . .
N24 N 0.4165(3) 0.1787(2) 0.14740(19) 0.0415(11) Uani 1 1 d . . .
C33 C 1.0797(4) 0.1644(3) 0.3703(3) 0.0555(16) Uani 1 1 d . . .
C94 C 0.3315(4) 0.0419(3) 0.1246(3) 0.0437(14) Uani 1 1 d . . .
N14 N 0.4047(4) 0.2415(2) 0.1631(2) 0.0458(12) Uani 1 1 d . . .
C13 C 0.9758(4) 0.1532(3) 0.2664(2) 0.0363(13) Uani 1 1 d . . .
N21 N 0.8884(3) 0.18924(18) 0.1184(2) 0.0331(10) Uani 1 1 d . . .
N13 N 0.9805(3) 0.2162(2) 0.2548(2) 0.0430(12) Uani 1 1 d . . .
O16 O 0.4527(3) 0.29134(18) 0.4566(2) 0.0654(11) Uani 1 1 d . . .
C22 C 0.7836(4) 0.1183(2) 0.2308(2) 0.0351(12) Uani 1 1 d . . .
H22A H 0.7648 0.1624 0.2396 0.042 Uiso 1 1 calc R . .
H22B H 0.7716 0.0946 0.2726 0.042 Uiso 1 1 calc R . .
C15 C 0.4921(4) 0.2726(2) 0.2064(2) 0.0430(14) Uani 1 1 d . . .
H15 H 0.4728 0.3179 0.2094 0.052 Uiso 1 1 calc R . .
C12 C 0.9080(4) 0.1144(2) 0.2133(2) 0.0338(12) Uani 1 1 d . . .
H12 H 0.9310 0.0698 0.2183 0.041 Uiso 1 1 calc R . .
C26 C 0.4686(4) 0.2839(3) 0.3346(3) 0.0457(15) Uani 1 1 d . . .
C64 C 0.2277(5) 0.0318(3) -0.0026(3) 0.070(2) Uani 1 1 d . . .
H64 H 0.1915 0.0287 -0.0451 0.084 Uiso 1 1 calc R . .
C25 C 0.6060(4) 0.2679(2) 0.1718(2) 0.0458(14) Uani 1 1 d . . .
H25A H 0.6012 0.2884 0.1274 0.055 Uiso 1 1 calc R . .
H25B H 0.6242 0.2234 0.1645 0.055 Uiso 1 1 calc R . .
C63 C 1.0043(4) 0.0556(2) 0.3405(3) 0.0575(16) Uani 1 1 d . . .
H63A H 1.0424 0.0454 0.3829 0.086 Uiso 1 1 calc R . .
H63B H 1.0345 0.0303 0.3044 0.086 Uiso 1 1 calc R . .
H63C H 0.9255 0.0469 0.3444 0.086 Uiso 1 1 calc R . .
C11 C 0.9105(4) 0.1890(3) 0.0518(3) 0.0343(13) Uani 1 1 d . . .
C61 C 0.7904(5) 0.2807(3) -0.0963(3) 0.0615(17) Uani 1 1 d . . .
H61 H 0.7585 0.2720 -0.1391 0.074 Uiso 1 1 calc R . .
C84 C 0.3076(4) -0.0170(3) 0.0961(3) 0.0599(17) Uani 1 1 d . . .
H84 H 0.3249 -0.0540 0.1202 0.072 Uiso 1 1 calc R . .
C24 C 0.2510(5) 0.2151(3) 0.1106(3) 0.0627(18) Uani 1 1 d . . .
H24 H 0.1798 0.2166 0.0901 0.075 Uiso 1 1 calc R . .
C56 C 0.5233(4) 0.1591(2) 0.3475(3) 0.0447(14) Uani 1 1 d . . .
H56 H 0.5403 0.1160 0.3515 0.054 Uiso 1 1 calc R . .
C71 C 0.7992(5) 0.3421(3) -0.0738(3) 0.0628(17) Uani 1 1 d . . .
H71 H 0.7690 0.3748 -0.1005 0.075 Uiso 1 1 calc R . .
C41 C 0.8786(4) 0.2431(3) 0.0084(3) 0.0395(13) Uani 1 1 d . . .
C16 C 0.4917(4) 0.2460(2) 0.2785(2) 0.0338(13) Uani 1 1 d . . .
C86 C 0.5140(5) 0.1608(3) 0.4770(3) 0.0708(18) Uani 1 1 d . . .
H86A H 0.5848 0.1720 0.4981 0.106 Uiso 1 1 calc R . .
H86B H 0.5097 0.1154 0.4718 0.106 Uiso 1 1 calc R . .
H86C H 0.4540 0.1750 0.5053 0.106 Uiso 1 1 calc R . .
C43 C 1.0915(4) 0.2281(3) 0.3580(3) 0.0535(16) Uani 1 1 d . . .
C101 C 0.9959(6) 0.4022(3) 0.1048(3) 0.112(3) Uani 1 1 d . . .
H10A H 1.0261 0.4164 0.0623 0.167 Uiso 1 1 calc R . .
H10B H 1.0465 0.4135 0.1417 0.167 Uiso 1 1 calc R . .
H10C H 0.9243 0.4221 0.1116 0.167 Uiso 1 1 calc R . .
C51 C 0.8287(4) 0.2323(3) -0.0556(3) 0.0550(15) Uani 1 1 d . . .
H51 H 0.8211 0.1907 -0.0711 0.066 Uiso 1 1 calc R . .
C91 C 0.8944(4) 0.3066(3) 0.0285(2) 0.0440(14) Uani 1 1 d . . .
C32 C 0.6970(4) 0.0038(2) 0.1800(3) 0.0622(17) Uani 1 1 d . . .
H32A H 0.7734 -0.0101 0.1760 0.093 Uiso 1 1 calc R . .
H32B H 0.6505 -0.0180 0.1469 0.093 Uiso 1 1 calc R . .
H32C H 0.6713 -0.0055 0.2252 0.093 Uiso 1 1 calc R . .
C53 C 1.0387(4) 0.2519(3) 0.2995(3) 0.0529(15) Uani 1 1 d . . .
H53 H 1.0443 0.2953 0.2909 0.063 Uiso 1 1 calc R . .
C34 C 0.3051(5) 0.2639(3) 0.1416(3) 0.0627(17) Uani 1 1 d . . .
H34 H 0.2783 0.3051 0.1470 0.075 Uiso 1 1 calc R . .
C21 C 0.9630(4) 0.1325(3) 0.0332(3) 0.0475(15) Uani 1 1 d . . .
H21 H 0.9868 0.1206 -0.0100 0.057 Uiso 1 1 calc R . .
C81 C 0.8521(4) 0.3564(3) -0.0124(3) 0.0562(16) Uani 1 1 d . . .
H81 H 0.8597 0.3984 0.0018 0.067 Uiso 1 1 calc R . .
C104 C 0.2832(5) 0.0697(3) 0.2596(3) 0.088(2) Uani 1 1 d . . .
H10D H 0.2722 0.1141 0.2500 0.132 Uiso 1 1 calc R . .
H10E H 0.3027 0.0643 0.3072 0.132 Uiso 1 1 calc R . .
H10F H 0.2152 0.0468 0.2491 0.132 Uiso 1 1 calc R . .
C36 C 0.4777(4) 0.2557(3) 0.3990(3) 0.0492(15) Uani 1 1 d . . .
C46 C 0.5036(4) 0.1922(3) 0.4073(3) 0.0494(15) Uani 1 1 d . . .
N16 N 0.5198(3) 0.18400(19) 0.2844(2) 0.0396(11) Uani 1 1 d . . .
C76 C 0.5429(5) 0.3268(3) 0.4846(3) 0.098(2) Uani 1 1 d . . .
H76A H 0.6026 0.2985 0.4981 0.147 Uiso 1 1 calc R . .
H76B H 0.5180 0.3499 0.5238 0.147 Uiso 1 1 calc R . .
H76C H 0.5695 0.3561 0.4509 0.147 Uiso 1 1 calc R . .
C31 C 0.9717(4) 0.0990(2) 0.0918(3) 0.0457(15) Uani 1 1 d . . .
H31 H 1.0027 0.0585 0.0961 0.055 Uiso 1 1 calc R . .
C44 C 0.3020(4) 0.0974(3) 0.0892(3) 0.0424(14) Uani 1 1 d . . .
C54 C 0.2505(4) 0.0906(3) 0.0254(3) 0.0527(16) Uani 1 1 d . . .
H54 H 0.2306 0.1268 0.0008 0.063 Uiso 1 1 calc R . .
C14 C 0.3210(4) 0.1619(3) 0.1150(3) 0.0447(14) Uani 1 1 d . . .
C74 C 0.2580(5) -0.0209(3) 0.0316(3) 0.0699(19) Uani 1 1 d . . .
H74 H 0.2454 -0.0605 0.0117 0.084 Uiso 1 1 calc R . .
C83 C 1.1483(5) 0.2739(3) 0.4073(3) 0.089(2) Uani 1 1 d . . .
H83A H 1.1279 0.2635 0.4533 0.133 Uiso 1 1 calc R . .
H83B H 1.1247 0.3165 0.3968 0.133 Uiso 1 1 calc R . .
H83C H 1.2283 0.2707 0.4031 0.133 Uiso 1 1 calc R . .
C35 C 0.7062(4) 0.3865(2) 0.1957(3) 0.081(2) Uani 1 1 d . . .
H35A H 0.7129 0.3890 0.1469 0.121 Uiso 1 1 calc R . .
H35B H 0.7654 0.4107 0.2173 0.121 Uiso 1 1 calc R . .
H35C H 0.6348 0.4034 0.2087 0.121 Uiso 1 1 calc R . .
C66 C 0.4300(5) 0.3528(2) 0.3275(3) 0.0732(19) Uani 1 1 d . . .
H66A H 0.4885 0.3776 0.3072 0.110 Uiso 1 1 calc R . .
H66B H 0.4138 0.3697 0.3718 0.110 Uiso 1 1 calc R . .
H66C H 0.3636 0.3546 0.2989 0.110 Uiso 1 1 calc R . .
C73 C 1.2229(6) 0.1332(4) 0.4486(4) 0.152(4) Uani 1 1 d . . .
H73A H 1.2459 0.0895 0.4528 0.228 Uiso 1 1 calc R . .
H73B H 1.2359 0.1545 0.4915 0.228 Uiso 1 1 calc R . .
H73C H 1.2656 0.1536 0.4137 0.228 Uiso 1 1 calc R . .
B1 B -0.0303(9) 0.4276(4) 0.3224(5) 0.075(3) Uani 1 1 d . . .
F1 F -0.1060(3) 0.38379(19) 0.3318(3) 0.1414(19) Uani 1 1 d . . .
F2 F 0.0357(5) 0.4097(2) 0.2723(2) 0.174(2) Uani 1 1 d . . .
F3 F -0.0751(3) 0.48526(18) 0.3068(2) 0.1135(14) Uani 1 1 d . . .
F4 F 0.0313(4) 0.4321(2) 0.3794(2) 0.1503(19) Uani 1 1 d . . .
B2 B 0.6352(10) -0.0357(5) 0.3740(6) 0.162(5) Uiso 1 1 d D . .
F8 F 0.6594(11) 0.0204(4) 0.3476(5) 0.045(3) Uiso 0.33 1 d PD A 1
F6 F 0.7121(15) -0.0759(9) 0.4002(11) 0.202(8) Uiso 0.33 1 d PD A 1
F5 F 0.5640(13) -0.0688(7) 0.3289(7) 0.125(5) Uiso 0.33 1 d PD A 1
F7 F 0.5801(15) -0.0243(7) 0.4367(7) 0.140(6) Uiso 0.33 1 d PD A 1
F9 F 0.6353(14) -0.0884(5) 0.3329(6) 0.090(4) Uiso 0.33 1 d PD A 2
F11 F 0.7179(10) 0.0062(6) 0.3554(6) 0.094(5) Uiso 0.33 1 d PD A 2
F12 F 0.6426(13) -0.0464(6) 0.4420(5) 0.085(4) Uiso 0.33 1 d PD A 2
F10 F 0.5169(11) -0.0113(8) 0.3707(10) 0.167(7) Uiso 0.33 1 d PD A 2
F13 F 0.7190(13) -0.0769(6) 0.3369(8) 0.136(5) Uiso 0.33 1 d PD A 3
F14 F 0.7165(18) -0.0163(12) 0.4228(12) 0.256(10) Uiso 0.33 1 d PD A 3
F15 F 0.5732(15) -0.0825(8) 0.3917(10) 0.197(7) Uiso 0.33 1 d PD A 3
F16 F 0.5784(16) 0.0048(7) 0.3365(7) 0.139(6) Uiso 0.33 1 d PD A 3

loop_
_atom_site_aniso_label
_atom_site_aniso_U_11
_atom_site_aniso_U_22
_atom_site_aniso_U_33
_atom_site_aniso_U_23
_atom_site_aniso_U_13
_atom_site_aniso_U_12
Cu2 0.0455(4) 0.0376(4) 0.0514(4) -0.0011(4) -0.0120(3) 0.0009(3)
Cu1 0.0607(5) 0.0388(4) 0.0453(4) -0.0019(3) -0.0033(4) -0.0006(4)
S12 0.0465(9) 0.0372(9) 0.0396(8) -0.0025(7) -0.0068(7) -0.0068(7)
S15 0.0574(10) 0.0378(9) 0.0482(9) -0.0055(7) -0.0057(8) -0.0026(7)
S14 0.0543(10) 0.0466(9) 0.0479(9) 0.0041(7) -0.0091(8) -0.0073(8)
S11 0.0898(13) 0.0589(12) 0.0597(11) 0.0056(9) -0.0142(10) -0.0265(9)
C23 0.038(3) 0.049(4) 0.033(3) -0.010(3) -0.002(3) 0.010(3)
O13 0.072(3) 0.098(4) 0.074(3) 0.007(3) -0.030(3) 0.002(3)
N11 0.044(3) 0.036(3) 0.031(3) 0.001(2) 0.002(2) -0.007(2)
N24 0.044(3) 0.040(3) 0.040(3) 0.000(2) -0.003(2) -0.002(2)
C33 0.046(4) 0.080(5) 0.040(4) 0.000(4) -0.016(3) 0.004(4)
C94 0.037(3) 0.051(4) 0.044(4) -0.005(3) -0.003(3) -0.006(3)
N14 0.051(3) 0.032(3) 0.054(3) 0.005(2) -0.012(2) 0.000(2)
C13 0.034(3) 0.042(4) 0.033(3) -0.003(3) 0.001(3) 0.001(3)
N21 0.042(3) 0.025(3) 0.032(3) -0.002(2) -0.005(2) -0.004(2)
N13 0.052(3) 0.034(3) 0.042(3) -0.003(2) -0.011(2) -0.009(2)
O16 0.065(3) 0.070(3) 0.061(3) -0.015(2) 0.016(2) -0.008(2)
C22 0.040(3) 0.032(3) 0.034(3) -0.008(2) 0.004(3) -0.002(3)
C15 0.061(4) 0.023(3) 0.045(4) -0.004(3) -0.014(3) -0.004(3)
C12 0.038(3) 0.026(3) 0.037(3) 0.000(3) 0.000(3) 0.004(3)
C26 0.048(4) 0.046(4) 0.044(4) -0.006(3) 0.008(3) -0.003(3)
C64 0.071(5) 0.085(6) 0.053(4) -0.022(4) -0.030(4) 0.004(4)
C25 0.057(4) 0.043(3) 0.038(3) 0.002(3) 0.005(3) -0.006(3)
C63 0.065(4) 0.052(4) 0.055(4) 0.007(3) -0.009(3) 0.016(3)
C11 0.030(3) 0.043(4) 0.030(3) -0.004(3) 0.000(3) -0.008(3)
C61 0.061(4) 0.082(5) 0.042(4) 0.010(4) -0.003(3) 0.004(4)
C84 0.070(4) 0.045(4) 0.064(4) -0.006(3) -0.018(4) -0.008(3)
C24 0.053(4) 0.053(4) 0.081(5) 0.005(4) -0.028(3) 0.015(4)
C56 0.047(4) 0.032(3) 0.054(4) 0.004(3) -0.011(3) -0.002(3)
C71 0.053(4) 0.076(5) 0.058(5) 0.027(4) 0.001(3) 0.007(4)
C41 0.029(3) 0.053(4) 0.036(3) -0.001(3) 0.002(3) -0.005(3)
C16 0.031(3) 0.031(3) 0.040(3) 0.004(3) -0.001(3) 0.004(2)
C86 0.085(5) 0.080(5) 0.047(4) 0.015(3) 0.003(3) 0.003(4)
C43 0.048(4) 0.058(4) 0.054(4) -0.013(4) -0.012(3) -0.004(3)
C101 0.189(8) 0.064(5) 0.080(5) -0.008(4) -0.040(5) -0.016(5)
C51 0.053(4) 0.068(4) 0.044(4) -0.003(3) -0.003(3) 0.000(3)
C91 0.040(4) 0.059(4) 0.033(3) 0.001(3) 0.003(3) -0.006(3)
C32 0.071(4) 0.038(4) 0.078(4) -0.009(3) 0.005(3) -0.012(3)
C53 0.049(4) 0.050(4) 0.059(4) -0.008(3) -0.004(3) -0.005(3)
C34 0.057(4) 0.045(4) 0.086(5) -0.001(4) -0.027(4) 0.017(4)
C21 0.052(4) 0.060(4) 0.031(3) -0.003(3) 0.011(3) 0.000(3)
C81 0.060(4) 0.055(4) 0.054(4) 0.014(3) -0.001(3) -0.011(3)
C104 0.080(5) 0.132(6) 0.053(4) -0.017(4) 0.017(4) -0.040(4)
C36 0.039(4) 0.054(4) 0.055(4) -0.011(4) 0.009(3) -0.003(3)
C46 0.048(4) 0.056(4) 0.044(4) 0.000(3) 0.005(3) -0.006(3)
N16 0.046(3) 0.037(3) 0.036(3) 0.002(2) -0.012(2) -0.004(2)
C76 0.103(6) 0.120(6) 0.072(5) -0.041(4) 0.004(4) -0.020(5)
C31 0.045(4) 0.041(4) 0.052(4) -0.015(3) 0.010(3) 0.001(3)
C44 0.037(3) 0.050(4) 0.040(4) -0.004(3) -0.006(3) -0.004(3)
C54 0.050(4) 0.062(4) 0.046(4) 0.005(3) -0.009(3) 0.000(3)
C14 0.037(4) 0.047(4) 0.050(4) 0.007(3) -0.011(3) -0.004(3)
C74 0.079(5) 0.062(5) 0.067(5) -0.030(4) -0.018(4) 0.010(4)
C83 0.085(5) 0.094(5) 0.085(5) -0.030(4) -0.042(4) -0.001(4)
C35 0.074(5) 0.032(4) 0.136(6) 0.001(4) -0.007(4) -0.002(3)
C66 0.110(5) 0.040(4) 0.070(4) -0.010(3) 0.012(4) 0.020(4)
C73 0.062(6) 0.253(11) 0.139(7) 0.044(7) -0.022(5) 0.041(6)
B1 0.110(8) 0.047(6) 0.066(6) -0.010(5) -0.005(6) -0.005(6)
F1 0.111(3) 0.065(3) 0.249(6) 0.018(3) 0.002(3) -0.030(3)
F2 0.283(7) 0.117(4) 0.124(4) 0.010(3) 0.099(5) 0.024(4)
F3 0.132(4) 0.067(3) 0.140(4) 0.024(3) -0.008(3) -0.007(3)
F4 0.173(5) 0.154(4) 0.121(4) 0.018(3) -0.067(4) -0.018(3)

loop_
_atom_type_symbol
_atom_type_description
_atom_type_scat_dispersion_real
_atom_type_scat_dispersion_imag
_atom_type_scat_source
C C 0.0033 0.0016 'International Tables Vol C Tables 4.2.6.8 and 6.1.1.4'
H H 0.0000 0.0000 'International Tables Vol C Tables 4.2.6.8 and 6.1.1.4'
N N 0.0061 0.0033 'International Tables Vol C Tables 4.2.6.8 and 6.1.1.4'
O O 0.0106 0.0060 'International Tables Vol C Tables 4.2.6.8 and 6.1.1.4'
S S 0.1246 0.1234 'International Tables Vol C Tables 4.2.6.8 and 6.1.1.4'
Cu Cu 0.3201 1.2651 'International Tables Vol C Tables 4.2.6.8 and 6.1.1.4'
F F 0.0171 0.0103 'International Tables Vol C Tables 4.2.6.8 and 6.1.1.4'
B B 0.0013 0.0007 'International Tables Vol C Tables 4.2.6.8 and 6.1.1.4'

loop_
_geom_angle_atom_site_label_1
_geom_angle_atom_site_label_2
_geom_angle_atom_site_label_3
_geom_angle
_geom_angle_site_symmetry_1
_geom_angle_site_symmetry_3
_geom_angle_publ_flag
N24 Cu2 N16 90.89(17) . . ?
N24 Cu2 S12 123.82(12) . . ?
N16 Cu2 S12 118.58(11) . . ?
N24 Cu2 S14 93.67(13) . . ?
N16 Cu2 S14 114.47(12) . . ?
S12 Cu2 S14 111.89(6) . . ?
N21 Cu1 N13 90.10(16) . . ?
N21 Cu1 S15 123.97(11) . . ?
N13 Cu1 S15 117.30(12) . . ?
N21 Cu1 S11 85.59(12) . . ?
N13 Cu1 S11 113.54(12) . . ?
S15 Cu1 S11 119.35(6) . . ?
C32 S12 C22 101.6(2) . . ?
C32 S12 Cu2 107.51(17) . . ?
C22 S12 Cu2 101.60(16) . . ?
C25 S15 C35 101.8(2) . . ?
C25 S15 Cu1 106.26(18) . . ?
C35 S15 Cu1 108.51(19) . . ?
C94 S14 C104 101.7(3) . . ?
C94 S14 Cu2 101.58(18) . . ?
C104 S14 Cu2 105.2(2) . . ?
C101 S11 C91 104.3(3) . . ?
C101 S11 Cu1 123.2(2) . . ?
C91 S11 Cu1 100.71(18) . . ?
C13 C23 C33 116.1(5) . . ?
C13 C23 C63 122.8(5) . . ?
C33 C23 C63 121.0(5) . . ?
C73 O13 C33 119.6(5) . . ?
C31 N11 N21 110.2(4) . . ?
C31 N11 C12 129.3(5) . . ?
N21 N11 C12 120.0(4) . . ?
C14 N24 N14 105.8(4) . . ?
C14 N24 Cu2 127.3(4) . . ?
N14 N24 Cu2 121.2(3) . . ?
C43 C33 O13 122.8(5) . . ?
C43 C33 C23 121.8(5) . . ?
O13 C33 C23 115.0(6) . . ?
C84 C94 C44 120.0(5) . . ?
C84 C94 S14 115.1(4) . . ?
C44 C94 S14 124.8(4) . . ?
C34 N14 N24 111.4(4) . . ?
C34 N14 C15 129.3(5) . . ?
N24 N14 C15 118.9(4) . . ?
N13 C13 C23 123.4(5) . . ?
N13 C13 C12 115.6(4) . . ?
C23 C13 C12 120.8(5) . . ?
C11 N21 N11 105.2(4) . . ?
C11 N21 Cu1 129.4(3) . . ?
N11 N21 Cu1 118.5(3) . . ?
C53 N13 C13 117.8(4) . . ?
C53 N13 Cu1 116.6(4) . . ?
C13 N13 Cu1 124.4(3) . . ?
C36 O16 C76 115.2(4) . . ?
C12 C22 S12 114.6(3) . . ?
N14 C15 C16 110.7(4) . . ?
N14 C15 C25 109.7(4) . . ?
C16 C15 C25 113.9(4) . . ?
N11 C12 C22 112.2(4) . . ?
N11 C12 C13 113.6(4) . . ?
C22 C12 C13 108.6(4) . . ?
C16 C26 C36 117.1(5) . . ?
C16 C26 C66 122.5(5) . . ?
C36 C26 C66 120.4(5) . . ?
C74 C64 C54 119.7(5) . . ?
C15 C25 S15 111.8(3) . . ?
N21 C11 C21 110.9(5) . . ?
N21 C11 C41 120.5(5) . . ?
C21 C11 C41 128.6(5) . . ?
C51 C61 C71 119.6(6) . . ?
C74 C84 C94 119.9(5) . . ?
C34 C24 C14 107.6(5) . . ?
N16 C56 C46 125.3(5) . . ?
C61 C71 C81 121.1(6) . . ?
C51 C41 C91 117.2(5) . . ?
C51 C41 C11 119.7(5) . . ?
C91 C41 C11 123.1(5) . . ?
N16 C16 C26 122.7(5) . . ?
N16 C16 C15 115.6(4) . . ?
C26 C16 C15 121.7(5) . . ?
C33 C43 C53 116.8(5) . . ?
C33 C43 C83 123.9(6) . . ?
C53 C43 C83 119.0(6) . . ?
C61 C51 C41 122.3(6) . . ?
C41 C91 C81 120.5(5) . . ?
C41 C91 S11 117.1(4) . . ?
C81 C91 S11 122.2(5) . . ?
N13 C53 C43 123.9(5) . . ?
N14 C34 C24 106.7(5) . . ?
C31 C21 C11 104.6(5) . . ?
C71 C81 C91 119.0(5) . . ?
C46 C36 O16 118.5(5) . . ?
C46 C36 C26 122.2(5) . . ?
O16 C36 C26 119.2(5) . . ?
C36 C46 C56 115.3(5) . . ?
C36 C46 C86 122.8(5) . . ?
C56 C46 C86 121.8(5) . . ?
C56 N16 C16 117.3(4) . . ?
C56 N16 Cu2 117.6(3) . . ?
C16 N16 Cu2 123.6(3) . . ?
N11 C31 C21 109.2(5) . . ?
C54 C44 C94 117.4(5) . . ?
C54 C44 C14 118.0(5) . . ?
C94 C44 C14 124.6(5) . . ?
C64 C54 C44 122.1(5) . . ?
N24 C14 C24 108.6(5) . . ?
N24 C14 C44 122.2(5) . . ?
C24 C14 C44 129.3(5) . . ?
C64 C74 C84 120.8(6) . . ?
F1 B1 F2 108.9(7) . . ?
F1 B1 F4 107.7(8) . . ?
F2 B1 F4 108.5(8) . . ?
F1 B1 F3 113.2(8) . . ?
F2 B1 F3 109.0(7) . . ?
F4 B1 F3 109.5(7) . . ?
F15 B2 F16 111.0(14) . . ?
F15 B2 F8 157.2(14) . . ?
F16 B2 F8 46.5(8) . . ?
F15 B2 F6 78.7(12) . . ?
F16 B2 F6 165.8(16) . . ?
F8 B2 F6 124.0(14) . . ?
F15 B2 F12 68.4(11) . . ?
F16 B2 F12 133.3(13) . . ?
F8 B2 F12 121.6(11) . . ?
F6 B2 F12 59.1(10) . . ?
F15 B2 F9 62.9(10) . . ?
F16 B2 F9 101.9(12) . . ?
F8 B2 F9 119.4(11) . . ?
F6 B2 F9 72.8(12) . . ?
F12 B2 F9 116.2(11) . . ?
F15 B2 F11 169.1(14) . . ?
F16 B2 F11 78.4(11) . . ?
F8 B2 F11 33.1(6) . . ?
F6 B2 F11 91.0(13) . . ?
F12 B2 F11 109.5(11) . . ?
F9 B2 F11 110.8(11) . . ?
F15 B2 F5 56.1(10) . . ?
F16 B2 F5 70.8(10) . . ?
F8 B2 F5 109.5(11) . . ?
F6 B2 F5 109.1(13) . . ?
F12 B2 F5 124.3(12) . . ?
F9 B2 F5 40.0(7) . . ?
F11 B2 F5 125.6(12) . . ?
F15 B2 F14 115.5(16) . . ?
F16 B2 F14 122.3(15) . . ?
F8 B2 F14 81.6(13) . . ?
F6 B2 F14 57.8(12) . . ?
F12 B2 F14 49.4(11) . . ?
F9 B2 F14 128.6(14) . . ?
F11 B2 F14 60.5(11) . . ?
F5 B2 F14 166.8(15) . . ?
F15 B2 F7 67.5(11) . . ?
F16 B2 F7 97.6(12) . . ?
F8 B2 F7 107.2(11) . . ?
F6 B2 F7 95.7(13) . . ?
F12 B2 F7 36.9(7) . . ?
F9 B2 F7 130.3(12) . . ?
F11 B2 F7 117.7(11) . . ?
F5 B2 F7 110.0(12) . . ?
F14 B2 F7 71.9(13) . . ?
F15 B2 F10 74.2(11) . . ?
F16 B2 F10 43.7(9) . . ?
F8 B2 F10 83.7(11) . . ?
F6 B2 F10 149.9(15) . . ?
F12 B2 F10 98.1(11) . . ?
F9 B2 F10 105.3(12) . . ?
F11 B2 F10 116.6(12) . . ?
F5 B2 F10 65.5(9) . . ?
F14 B2 F10 124.3(14) . . ?
F7 B2 F10 62.0(9) . . ?
F15 B2 F13 94.4(12) . . ?
F16 B2 F13 116.4(12) . . ?
F8 B2 F13 100.0(10) . . ?
F6 B2 F13 51.0(10) . . ?
F12 B2 F13 110.1(11) . . ?
F9 B2 F13 41.3(7) . . ?
F11 B2 F13 76.1(9) . . ?
F5 B2 F13 79.1(10) . . ?
F14 B2 F13 92.2(13) . . ?
F7 B2 F13 145.7(13) . . ?
F10 B2 F13 143.3(12) . . ?

loop_
_geom_bond_atom_site_label_1
_geom_bond_atom_site_label_2
_geom_bond_distance
_geom_bond_site_symmetry_2
_geom_bond_publ_flag
Cu2 N24 2.034(4) . ?
Cu2 N16 2.071(4) . ?
Cu2 S12 2.2392(18) . ?
Cu2 S14 2.3015(16) . ?
Cu1 N21 2.044(4) . ?
Cu1 N13 2.076(4) . ?
Cu1 S15 2.2456(18) . ?
Cu1 S11 2.3347(18) . ?
S12 C32 1.798(5) . ?
S12 C22 1.805(4) . ?
S15 C25 1.803(5) . ?
S15 C35 1.803(5) . ?
S14 C94 1.787(5) . ?
S14 C104 1.789(6) . ?
S11 C101 1.729(6) . ?
S11 C91 1.775(5) . ?
C23 C13 1.388(6) . ?
C23 C33 1.403(6) . ?
C23 C63 1.493(6) . ?
O13 C73 1.330(6) . ?
O13 C33 1.400(6) . ?
N11 C31 1.337(5) . ?
N11 N21 1.357(5) . ?
N11 C12 1.460(5) . ?
N24 C14 1.336(5) . ?
N24 N14 1.364(5) . ?
C33 C43 1.369(7) . ?
C94 C84 1.386(6) . ?
C94 C44 1.398(6) . ?
N14 C34 1.335(5) . ?
N14 C15 1.480(5) . ?
C13 N13 1.346(5) . ?
C13 C12 1.535(6) . ?
N21 C11 1.334(5) . ?
N13 C53 1.335(5) . ?
O16 C36 1.390(6) . ?
O16 C76 1.407(6) . ?
C22 C12 1.528(6) . ?
C15 C16 1.515(6) . ?
C15 C25 1.530(6) . ?
C26 C16 1.388(6) . ?
C26 C36 1.393(7) . ?
C26 C66 1.525(6) . ?
C64 C74 1.339(7) . ?
C64 C54 1.376(7) . ?
C11 C21 1.393(6) . ?
C11 C41 1.464(6) . ?
C61 C51 1.365(7) . ?
C61 C71 1.366(7) . ?
C84 C74 1.383(7) . ?
C24 C34 1.349(6) . ?
C24 C14 1.396(6) . ?
C56 N16 1.341(5) . ?
C56 C46 1.384(6) . ?
C71 C81 1.378(7) . ?
C41 C51 1.392(6) . ?
C41 C91 1.403(6) . ?
C16 N16 1.349(5) . ?
C86 C46 1.517(6) . ?
C43 C53 1.387(6) . ?
C43 C83 1.511(6) . ?
C91 C81 1.404(6) . ?
C21 C31 1.347(6) . ?
C36 C46 1.378(7) . ?
C44 C54 1.385(6) . ?
C44 C14 1.462(6) . ?
B1 F1 1.304(9) . ?
B1 F2 1.322(9) . ?
B1 F4 1.325(8) . ?
B1 F3 1.356(8) . ?
B2 F15 1.283(14) . ?
B2 F16 1.303(13) . ?
B2 F8 1.320(12) . ?
B2 F6 1.340(14) . ?
B2 F12 1.350(12) . ?
B2 F9 1.368(12) . ?
B2 F11 1.374(12) . ?
B2 F5 1.396(13) . ?
B2 F14 1.406(15) . ?
B2 F7 1.422(13) . ?
B2 F10 1.498(14) . ?
B2 F13 1.517(13) . ?
